data_2004756
loop_
_publ_author_name
'Baggio, R.'
'Baggio, S.'
'Pardo, M. I.'
'Garland, M. T.'

_publ_section_title
;
 <i>cis</i>-Diaquabis(1,10-phenanthroline-<i>N</i>,<i>N</i>')zinc(II)
 (1,10-Phenanthroline-<i>N</i>,<i>N</i>')bis(thiosulfato-<i>S</i>)zincate(II)
 Monohydrate
;
_journal_issue 4
_journal_name_full 'Acta Crystallographica Section C'
_journal_page_first 820
_journal_page_last 823
_journal_paper_doi 10.1107/S010827019501359X
_journal_volume 52
_journal_year 1996
_chemical_formula_iupac '[Zn(C12 H8 N2)2 (H2 O)2] [Zn(S2 O3)2 (C12 H8 N2)] , H2 O'
_chemical_formula_moiety '[( C12 H8 N2 )2 ( H2O )2 Zn ] 2+, [ C12 H8 N2 ( S2 O3 )2 Zn] 2-, H2 O1 '
_chemical_formula_sum 'C36 H30 N6 O9 S4 Zn2'
_chemical_formula_weight 949.64
_chemical_name_systematic
;
Cis-Diaquabis(1,10-phenanthroline-N,N')Zinc(II)
Di(thiosulfate-S-)(1,10-phenanthroline-N,N'-)Zincate(II)
Hydrate
;
_space_group_IT_number 2
_symmetry_cell_setting triclinic
_symmetry_space_group_name_Hall '-P 1'
_symmetry_space_group_name_H-M 'P -1'
_audit_creation_method SHELXL
_cell_angle_alpha 90.600(10)
_cell_angle_beta 100.060(10)
_cell_angle_gamma 99.470(10)
_cell_formula_units_Z 2
_cell_length_a 10.545(2)
_cell_length_b 12.924(2)
_cell_length_c 14.856(2)
_cell_measurement_reflns_used 25
_cell_measurement_temperature 293(2)
_cell_measurement_theta_max 12.5
_cell_measurement_theta_min 7.5
_cell_volume 1964.7(6)
_computing_cell_refinement 'P3/P4-PC Diffractometer Program'
_computing_data_collection 'P3/P4-PC Diffractometer Program (Siemens, 1991)'
_computing_data_reduction 'XDISK in SHELXTL/PC (Sheldrick, 1990)'
_computing_molecular_graphics 'XP in SHELXTL/PC'
_computing_publication_material 'CIFTAB (Sheldrick, 1993) and PARST (Nardelli, 1983)'
_computing_structure_refinement 'SHELXL93 (Sheldrick, 1993)'
_computing_structure_solution 'XS in SHELXTL/PC'
_diffrn_ambient_temperature 293(2)
_diffrn_measurement_device 'Siemens R3m'
_diffrn_measurement_method \w/2\q
_diffrn_radiation_monochromator graphite
_diffrn_radiation_source 'fine-focus sealed tube'
_diffrn_radiation_type MoK\a
_diffrn_radiation_wavelength 0.71073
_diffrn_reflns_av_R_equivalents 0.0377
_diffrn_reflns_av_sigmaI/netI 0.0425
_diffrn_reflns_limit_h_max 10
_diffrn_reflns_limit_h_min 0
_diffrn_reflns_limit_k_max 12
_diffrn_reflns_limit_k_min -12
_diffrn_reflns_limit_l_max 14
_diffrn_reflns_limit_l_min -14
_diffrn_reflns_number 3787
_diffrn_reflns_theta_max 20.00
_diffrn_reflns_theta_min 1.60
_diffrn_standards_decay_% 0.0
_diffrn_standards_interval_count 98
_diffrn_standards_number 2
_exptl_absorpt_coefficient_mu 1.495
_exptl_absorpt_correction_T_max 0.945
_exptl_absorpt_correction_T_min 0.762
_exptl_absorpt_correction_type 'semi-empirical, \y-scan'
_exptl_crystal_colour colourless
_exptl_crystal_density_diffrn 1.605
_exptl_crystal_description Prism
_exptl_crystal_F_000 968
_exptl_crystal_size_max 0.32
_exptl_crystal_size_mid 0.20
_exptl_crystal_size_min 0.18
_refine_diff_density_max 0.569
_refine_diff_density_min -0.535
_refine_ls_extinction_method none
_refine_ls_goodness_of_fit_all 0.986
_refine_ls_goodness_of_fit_obs 1.012
_refine_ls_hydrogen_treatment 'H atoms: see text'
_refine_ls_matrix_type full
_refine_ls_number_parameters 516
_refine_ls_number_reflns 3662
_refine_ls_number_restraints 17
_refine_ls_restrained_S_all 0.991
_refine_ls_restrained_S_obs 1.016
_refine_ls_R_factor_all 0.0658
_refine_ls_R_factor_obs 0.0458
_refine_ls_shift/esd_max -0.072
_refine_ls_shift/esd_mean 0.003
_refine_ls_structure_factor_coef Fsqd
_refine_ls_weighting_details 'w = 1/[\s^2^(Fo^2^)+(0.0652P)^2^+8.9981P] where P=(Fo^2^+2Fc^2^)/3'
_refine_ls_weighting_scheme calc
_refine_ls_wR_factor_all 0.1333
_refine_ls_wR_factor_obs 0.1183
_reflns_number_observed 2868
_reflns_number_total 3663
_reflns_observed_criterion >2sigma(I)
_cod_data_source_file jz1082.cif
_cod_data_source_block sb2
_cod_depositor_comments
;
 Marking attached hydrogen atoms.

 Antanas Vaitkus,
 2017-08-09

The following automatic conversions were performed:
'_symmetry_cell_setting' value 'Triclinic' changed to 'triclinic'
according to '/home/saulius/struct/CIF-dictionaries/cif_core.dic'
dictionary named 'cif_core.dic' version 2.4.1 from 2010-06-29.

Automatic conversion script
Id: cif_fix_enum 1527 2010-12-29 10:47:43Z saulius 

The following automatic conversions were performed:

'_symmetry_cell_setting' value 'Triclinic' changed to 'triclinic'
according to /home/saulius/struct/CIF-dictionaries/cif_core.dic
dictionary named 'cif_core.dic' version 2.4.1 from
2010-06-29.

'_geom_bond_publ_flag' value 'Y' changed to 'y'
according to /home/saulius/struct/CIF-dictionaries/cif_core.dic
dictionary named 'cif_core.dic' version 2.4.1 from 2010-06-29 (19
times).

'_geom_bond_publ_flag' value 'N' changed to 'n' according to
/home/saulius/struct/CIF-dictionaries/cif_core.dic dictionary named
'cif_core.dic' version 2.4.1 from 2010-06-29 (60
times).

'_geom_angle_publ_flag' value 'Y' changed to 'y' according
to /home/saulius/struct/CIF-dictionaries/cif_core.dic dictionary
named 'cif_core.dic' version 2.4.1 from 2010-06-29 (24
times).

'_geom_angle_publ_flag' value 'N' changed to 'n' according
to /home/saulius/struct/CIF-dictionaries/cif_core.dic dictionary
named 'cif_core.dic' version 2.4.1 from 2010-06-29 (113
times).

'_geom_torsion_publ_flag' value 'N' changed to 'n' according
to /home/saulius/struct/CIF-dictionaries/cif_core.dic dictionary
named 'cif_core.dic' version 2.4.1 from 2010-06-29 (220 times).

Automatic conversion script
Id: cif_fix_values 1715 2011-07-08 13:25:40Z adriana 

The following automatic conversions were performed:

'_refine_ls_weighting_scheme' value 'calc w =
1/[\s^2^(Fo^2^)+(0.0652P)^2^+8.9981P] where P=(Fo^2^+2Fc^2^)/3' was
changed to 'calc'. New tag '_refine_ls_weighting_details' was
created. The value of the new tag was set to 'w =
1/[\s^2^(Fo^2^)+(0.0652P)^2^+8.9981P] where P=(Fo^2^+2Fc^2^)/3'.

Automatic conversion script
Id: cif_fix_values 3143 2015-03-26 13:38:13Z robertas 
;
_cod_database_code 2004756

loop_
_symmetry_equiv_pos_as_xyz
'x, y, z'
'-x, -y, -z'

loop_
_atom_site_aniso_label
_atom_site_aniso_U_11
_atom_site_aniso_U_22
_atom_site_aniso_U_33
_atom_site_aniso_U_12
_atom_site_aniso_U_13
_atom_site_aniso_U_23
Zn1 0.0533(7) 0.0450(6) 0.0441(6) 0.0145(5) 0.0138(5) 0.0022(5)
Zn2 0.0511(7) 0.0348(6) 0.0421(6) 0.0060(5) 0.0076(5) -0.0013(5)
S1 0.076(2) 0.0502(15) 0.0497(15) 0.0279(13) 0.0220(13) 0.0019(11)
S2 0.054(2) 0.0429(14) 0.0484(14) 0.0057(12) 0.0120(12) 0.0027(12)
O1 0.084(5) 0.060(4) 0.046(4) -0.010(3) 0.011(3) -0.012(3)
O2 0.099(5) 0.064(4) 0.084(5) 0.035(4) 0.023(4) 0.036(4)
O3 0.051(4) 0.082(5) 0.086(5) 0.003(3) 0.019(4) -0.010(4)
N1 0.075(5) 0.040(5) 0.044(5) -0.005(4) 0.006(4) -0.003(4)
N2 0.048(5) 0.041(5) 0.051(5) 0.003(4) 0.005(4) -0.005(4)
N1a 0.048(5) 0.045(5) 0.047(4) 0.001(4) 0.004(4) -0.002(4)
N2a 0.055(6) 0.044(5) 0.044(4) 0.009(4) 0.009(4) -0.005(4)
N1b 0.045(5) 0.046(5) 0.046(4) -0.003(4) 0.007(4) 0.005(4)
N2b 0.035(4) 0.049(4) 0.040(4) 0.005(4) 0.008(4) 0.003(3)
C1 0.112(9) 0.067(7) 0.056(7) 0.016(6) 0.034(7) -0.014(6)
C2 0.168(13) 0.092(10) 0.051(7) -0.009(9) 0.056(8) 0.004(7)
C3 0.164(13) 0.061(9) 0.077(9) -0.027(9) 0.015(9) 0.014(7)
C4 0.088(8) 0.063(9) 0.053(7) 0.001(6) -0.006(6) 0.005(6)
C5 0.128(11) 0.040(8) 0.090(10) -0.005(7) -0.017(8) 0.023(7)
C6 0.094(9) 0.052(8) 0.116(11) 0.031(7) -0.026(8) 0.005(8)
C7 0.065(7) 0.035(7) 0.082(8) 0.004(5) -0.016(6) 0.006(6)
C8 0.056(7) 0.055(8) 0.131(11) 0.018(6) 0.006(7) -0.018(8)
C9 0.056(7) 0.059(7) 0.107(9) 0.008(6) 0.023(6) -0.012(7)
C10 0.051(6) 0.055(7) 0.070(7) 0.006(5) 0.007(6) -0.012(5)
C11 0.051(6) 0.037(6) 0.058(7) 0.000(5) -0.006(5) 0.002(5)
C12 0.069(7) 0.042(6) 0.035(6) -0.008(5) -0.012(5) 0.006(5)
C1a 0.069(8) 0.057(7) 0.059(6) -0.004(6) 0.012(6) -0.013(6)
C2a 0.080(9) 0.072(8) 0.067(7) -0.030(7) 0.000(7) -0.014(6)
C3a 0.051(7) 0.095(9) 0.071(8) -0.016(7) 0.000(6) 0.002(7)
C4a 0.048(7) 0.076(8) 0.051(6) -0.001(6) 0.009(5) 0.021(6)
C5a 0.040(7) 0.108(10) 0.080(8) 0.007(7) 0.016(6) 0.038(7)
C6a 0.066(9) 0.103(10) 0.076(8) 0.045(7) 0.030(7) 0.041(7)
C7a 0.055(7) 0.078(8) 0.052(6) 0.030(6) 0.022(5) 0.020(6)
C8a 0.111(11) 0.072(8) 0.063(7) 0.058(8) 0.033(7) 0.017(6)
C9a 0.095(9) 0.066(7) 0.074(8) 0.028(7) 0.018(7) -0.015(6)
C10a 0.064(7) 0.053(7) 0.062(6) 0.016(6) 0.012(5) -0.004(5)
C11a 0.050(7) 0.049(6) 0.039(5) 0.007(5) 0.014(5) 0.014(5)
C12a 0.048(7) 0.055(6) 0.038(5) 0.003(5) 0.006(5) 0.010(5)
C1b 0.077(9) 0.070(7) 0.064(7) -0.006(7) 0.017(6) 0.006(6)
C2b 0.045(9) 0.131(12) 0.089(9) -0.019(8) -0.002(6) -0.003(9)
C3b 0.040(8) 0.155(13) 0.064(8) 0.023(9) 0.012(6) 0.035(8)
C4b 0.042(7) 0.096(9) 0.042(6) 0.017(7) 0.013(5) 0.026(6)
C5b 0.087(10) 0.105(10) 0.062(7) 0.065(8) 0.042(7) 0.035(7)
C6b 0.110(10) 0.069(8) 0.058(7) 0.043(8) 0.044(7) 0.011(6)
C7b 0.074(8) 0.052(7) 0.041(6) 0.013(6) 0.024(5) 0.007(5)
C8b 0.122(11) 0.049(7) 0.052(7) 0.004(8) 0.028(7) -0.010(5)
C9b 0.080(9) 0.082(9) 0.059(7) -0.018(7) 0.007(6) -0.012(6)
C10b 0.055(7) 0.069(7) 0.052(6) 0.001(6) 0.012(5) -0.001(6)
C11b 0.054(7) 0.045(6) 0.026(5) 0.007(5) 0.019(4) 0.007(4)
C12b 0.041(6) 0.053(6) 0.037(5) 0.012(5) 0.012(4) 0.014(5)
O1w 0.067(4) 0.048(4) 0.046(4) 0.003(3) 0.003(4) 0.001(3)
O2w 0.095(5) 0.053(4) 0.040(4) -0.012(4) 0.015(4) -0.004(3)
O3wx 0.019(8) 0.041(9) 0.044(9) 0.016(6) -0.003(6) 0.008(7)
O3wy 0.055(5) 0.038(5) 0.076(6) 0.009(4) 0.009(4) 0.009(4)

loop_
_atom_site_label
_atom_site_occupancy
_atom_site_fract_x
_atom_site_fract_y
_atom_site_fract_z
_atom_site_U_iso_or_equiv
_atom_site_thermal_displace_type
_atom_site_calc_flag
_atom_site_refinement_flags
_atom_site_disorder_group
_atom_site_type_symbol
_atom_site_attached_hydrogens
Zn1 1 .23586(10) .83724(7) .31813(6) .0461(3) Uani d D . Zn 0
Zn2 1 .68777(9) 1.26371(7) .16577(6) .0429(3) Uani d . . Zn 0
S1 1 .3179(2) .6973(2) .3771(2) .0554(7) Uani d . . S 0
S2 1 .2544(2) .6843(2) .49982(15) .0483(6) Uani d . . S 0
O1 1 .3081(6) .7824(5) .5523(4) .066(2) Uani d . . O 0
O2 1 .3073(7) .5956(5) .5411(5) .079(2) Uani d . . O 0
O3 1 .1140(6) .6665(5) .4832(4) .073(2) Uani d . . O 0
S3 .317(13) .2256(10) .8475(11) .1643(5) .0413(7) Uiso d PGD 1 S 0
S4 .317(13) .4047(9) .9285(6) .1556(7) .0413(7) Uiso d PG 1 S 0
O4 .317(13) .4695(13) .8600(12) .1081(11) .051(2) Uiso d PG 1 O 0
O5 .317(13) .4734(11) .9552(15) .2484(9) .051(2) Uiso d PG 1 O 0
O6 .317(13) .3844(15) 1.0214(9) .1049(16) .051(2) Uiso d PG 1 O 0
S3x .264(12) .2527(11) .8300(10) .1649(5) .0413(7) Uiso d PGD 2 S 0
S4x .264(12) .4319(10) .9205(7) .1776(8) .0413(7) Uiso d PG 2 S 0
O4x .264(12) .4993(15) .8784(14) .1122(13) .051(2) Uiso d PG 2 O 0
O5x .264(12) .4979(13) .913(2) .2709(9) .051(2) Uiso d PG 2 O 0
O6x .264(12) .4116(17) 1.0267(7) .158(2) .051(2) Uiso d PG 2 O 0
S3y .246(12) .2268(12) .8626(18) .1615(6) .0413(7) Uiso d PGD 3 S 0
S4y .246(12) .4212(10) .9158(8) .1730(6) .0413(7) Uiso d PG 3 S 0
O4y .246(12) .4569(17) .8931(16) .0858(10) .051(2) Uiso d PG 3 O 0
O5y .246(12) .4873(15) .8602(18) .2462(13) .051(2) Uiso d PG 3 O 0
O6y .246(12) .4423(18) 1.0278(8) .1942(15) .051(2) Uiso d PG 3 O 0
S3z .172(10) .2363(15) .8758(19) .1660(7) .0413(7) Uiso d PGD 4 S 0
S4z .172(10) .4284(16) .9207(11) .1608(9) .0413(7) Uiso d PG 4 S 0
O4z .172(10) .4899(19) .974(2) .2476(12) .051(2) Uiso d PG 4 O 0
O5z .172(10) .436(2) .990(2) .0851(15) .051(2) Uiso d PG 4 O 0
O6z .172(10) .481(2) .8262(16) .146(2) .051(2) Uiso d PG 4 O 0
N1 1 .7429(7) 1.3665(6) .0560(5) .055(2) Uani d . 4 N 0
N2 1 .6076(7) 1.4022(5) .1888(5) .048(2) Uani d . 4 N 0
N1a 1 .8783(7) 1.3254(6) .2451(5) .048(2) Uani d . 4 N 0
N2a 1 .8028(7) 1.1458(5) .1415(5) .048(2) Uani d . 4 N 0
N1b 1 .0424(7) .8484(6) .3207(5) .047(2) Uani d . 4 N 0
N2b 1 .2632(7) .9814(5) .3852(4) .041(2) Uani d . 4 N 0
C1 1 .8096(11) 1.3491(8) -.0087(7) .076(3) Uani d . 4 C 0
H1 1 .8390(11) 1.2829(8) -.0119(7) .080 Uiso d R 4 H 0
C2 1 .8385(14) 1.4236(11) -.0729(7) .103(4) Uani d . 4 C 0
H2 1 .8862(14) 1.4091(11) -0.1197(7) .080 Uiso d R 4 H 0
C3 1 .7982(15) 1.5161(11) -.0672(9) .107(5) Uani d . 4 C 0
H3 1 .8185(15) 1.5678(11) -0.1108(9) .080 Uiso d R 4 H 0
C4 1 .7291(11) 1.5401(9) -.0011(8) .072(3) Uani d . 4 C 0
C5 1 .6827(14) 1.6367(9) .0072(9) .093(4) Uani d . 4 C 0
H5 1 .6988(14) 1.6905(9) -.0354(9) .080 Uiso d R 4 H 0
C6 1 .6163(12) 1.6530(9) .0734(10) .091(4) Uani d . 4 C 0
H6 1 .5878(12) 1.7193(9) .0780(10) .080 Uiso d R 4 H 0
C7 1 .5872(10) 1.5767(7) .1369(8) .065(3) Uani d . 4 C 0
C8 1 .5192(10) 1.5892(9) .2077(10) .081(3) Uani d . 4 C 0
H8 1 .4870(10) 1.6535(9) .2147(10) .080 Uiso d R 4 H 0
C9 1 .4984(9) 1.5138(9) .2657(8) .073(3) Uani d . 4 C 0
H9 1 .4522(9) 1.5237(9) .3145(8) .080 Uiso d R 4 H 0
C10 1 .5439(9) 1.4203(7) .2549(7) .060(3) Uani d . 4 C 0
H10 1 .5286(9) 1.3663(7) .2976(7) .080 Uiso d R 4 H 0
C11 1 .6311(8) 1.4800(7) .1308(7) .052(2) Uani d . 4 C 0
C12 1 .7026(9) 1.4603(7) .0602(6) .053(2) Uani d . 4 C 0
C1a 1 .9156(10) 1.4129(8) .2967(6) .063(3) Uani d . 4 C 0
H1a 1 .8497(10) 1.4511(8) .3097(6) .080 Uiso d R 4 H 0
C2a 1 1.0457(12) 1.4517(9) .3334(7) .080(3) Uani d . 4 C 0
H2a 1 1.0682(12) 1.5156(9) .3705(7) .080 Uiso d R 4 H 0
C3a 1 1.1407(11) 1.3990(10) .3160(7) .077(3) Uani d . 4 C 0
H3a 1 1.2308(11) 1.4255(10) .3405(7) .080 Uiso d R 4 H 0
C4a 1 1.1062(9) 1.3061(8) .2620(6) .059(3) Uani d . 4 C 0
C5a 1 1.1983(10) 1.2437(11) .2409(8) .076(3) Uani d . 4 C 0
H5a 1 1.2901(10) 1.2680(11) .2612(8) .080 Uiso d R 4 H 0
C6a 1 1.1578(11) 1.1512(10) .1922(8) .076(3) Uani d . 4 C 0
H6a 1 1.2219(11) 1.1102(10) .1806(8) .080 Uiso d R 4 H 0
C7a 1 1.0247(10) 1.1132(9) .1585(6) .058(3) Uani d . 4 C 0
C8a 1 .9754(13) 1.0156(9) .1102(7) .075(3) Uani d . 4 C 0
H8a 1 1.0341(13) .9698(9) .0984(7) .080 Uiso d R 4 H 0
C9a 1 .8453(13) .9863(8) .0807(7) .076(3) Uani d . 4 C 0
H9a 1 .8114(13) .9199(8) .0488(7) .080 Uiso d R 4 H 0
C10a 1 .7612(10) 1.0536(8) .0965(6) .059(3) Uani d . 4 C 0
H10a 1 .6693(10) 1.0330(8) .0740(6) .080 Uiso d R 4 H 0
C11a 1 .9324(9) 1.1739(7) .1740(6) .045(2) Uani d . 4 C 0
C12a 1 .9718(9) 1.2714(7) .2276(6) .048(2) Uani d . 4 C 0
C1b 1 -.0657(12) .7805(8) .2887(7) .072(3) Uani d . 4 C 0
H1b 1 -.0581(12) .7113(8) .2684(7) .080 Uiso d R 4 H 0
C2b 1 -0.1904(11) .8058(12) .2870(8) .094(4) Uani d . 4 C 0
H2b 1 -0.2683(11) .7573(12) .2625(8) .080 Uiso d R 4 H 0
C3b 1 -0.2014(11) .9002(13) .3204(8) .085(4) Uani d . 4 C 0
H3b 1 -0.2876(11) .9169(13) .3167(8) .080 Uiso d R 4 H 0
C4b 1 -.0925(10) .9729(9) .3556(6) .059(3) Uani d . 4 C 0
C5b 1 -.0917(13) 1.0747(11) .3965(7) .075(3) Uani d . 4 C 0
H5b 1 -0.1746(13) 1.0962(11) .3969(7) .080 Uiso d R 4 H 0
C6b 1 .0169(14) 1.1384(9) .4338(7) .072(3) Uani d . 4 C 0
H6b 1 .0090(14) 1.2044(9) .4607(7) .080 Uiso d R 4 H 0
C7b 1 .1418(10) 1.1107(8) .4317(6) .054(2) Uani d . 4 C 0
C8b 1 .2595(14) 1.1744(8) .4676(6) .074(3) Uani d . 4 C 0
H8b 1 .2607(14) 1.2411(8) .4969(6) .080 Uiso d R 4 H 0
C9b 1 .3744(12) 1.1416(9) .4620(7) .078(3) Uani d . 4 C 0
H9b 1 .4553(12) 1.1849(9) .4891(7) .080 Uiso d R 4 H 0
C10b 1 .3721(10) 1.0451(8) .4194(6) .059(3) Uani d . 4 C 0
H10b 1 .4541(10) 1.0259(8) .4124(6) .080 Uiso d R 4 H 0
C11b 1 .1492(9) 1.0135(7) .3914(5) .040(2) Uani d . 4 C 0
C12b 1 .0308(8) .9433(7) .3547(5) .043(2) Uani d . 4 C 0
O1w 1 .5254(7) 1.1887(4) .0715(4) .056(2) Uani d G 4 O 0
H1wa 1 .493(8) 1.141(3) .093(4) .050 Uiso d G 4 H 0
H1wb 1 .526(8) 1.171(5) .0227(19) .050 Uiso d G 4 H 0
O2w 1 .6022(7) 1.1865(5) .2677(4) .065(2) Uani d G 4 O 0
H2wa 1 .568(7) 1.130(2) .261(4) .050 Uiso d G 4 H 0
H2wb 1 .628(8) 1.195(5) .3188(11) .050 Uiso d G 4 H 0
O3wx .298(12) .4251(14) .4257(12) .4568(11) .035(6) Uani d PU 4 O 2
O3wy .702(12) -0.1657(8) .6037(6) .4235(6) .056(3) Uani d PU 4 O 2

loop_
_atom_type_symbol
_atom_type_description
_atom_type_scat_dispersion_real
_atom_type_scat_dispersion_imag
_atom_type_scat_source
C C 0.0033 0.0016 'International Tables Vol C Tables 4.2.6.8 and 6.1.1.4'
H H 0.0000 0.0000 'International Tables Vol C Tables 4.2.6.8 and 6.1.1.4'
O O 0.0106 0.0060 'International Tables Vol C Tables 4.2.6.8 and 6.1.1.4'
S S 0.1246 0.1234 'International Tables Vol C Tables 4.2.6.8 and 6.1.1.4'
Zn Zn 0.2839 1.4301 'International Tables Vol C Tables 4.2.6.8 and 6.1.1.4'
N N 0.0061 0.0033 'International Tables Vol C Tables 4.2.6.8 and 6.1.1.4'

loop_
_geom_angle_atom_site_label_1
_geom_angle_atom_site_label_2
_geom_angle_atom_site_label_3
_geom_angle
_geom_angle_publ_flag
N2b Zn1 N1b 80.7(3) y
N2b Zn1 S1 124.4(2) y
N1b Zn1 S1 119.7(2) y
S1 Zn1 S3 113.8(4) y
S1 Zn1 S3x 104.8(4) y
N2b Zn1 S3z 104.5(6) y
N1b Zn1 S3z 97.9(5) y
S1 Zn1 S3z 120.5(6) y
S1 Zn1 S3Y 118.0(6) y
O2w Zn2 O1w 87.4(3) y
O2w Zn2 N2 91.6(3) y
O1w Zn2 N2 96.0(2) y
O2w Zn2 N2a 96.4(3) y
O1w Zn2 N2a 92.1(3) y
N2 Zn2 N2a 168.9(3) y
O2w Zn2 N1a 99.2(3) y
O1w Zn2 N1a 167.9(3) y
N2 Zn2 N1a 93.9(3) y
N2a Zn2 N1a 77.2(3) y
O2w Zn2 N1 167.1(3) y
O1w Zn2 N1 88.5(2) y
N2 Zn2 N1 76.7(3) y
N2a Zn2 N1 95.9(3) y
N1a Zn2 N1 87.1(3) y
S2 S1 Zn1 102.64(11) n
O3 S2 O2 112.3(4) n
O3 S2 O1 111.3(4) n
O2 S2 O1 112.3(4) n
O3 S2 S1 109.0(3) n
O2 S2 S1 104.5(3) n
O1 S2 S1 107.0(3) n
S4 S3 Zn1 102.3(4) n
O5 S4 O6 111.7 n
O5 S4 O4 111.7 n
O6 S4 O4 111.7 n
O5 S4 S3 107.1 n
O6 S4 S3 107.1 n
O4 S4 S3 107.1 n
S4x S3x Zn1 96.9(4) n
O4x S4x O6x 111.7 n
O4x S4x O5x 111.7 n
O6x S4x O5x 111.7 n
O4x S4x S3x 107.1 n
O6x S4x S3x 107.1 n
O5x S4x S3x 107.1 n
S4y S3y Zn1 94.7(4) n
O5y S4y O6y 111.7 n
O5y S4y O4y 111.7 n
O6y S4y O4y 111.7 n
O5y S4y S3y 107.1 n
O6y S4y S3y 107.1 n
O4y S4y S3y 107.1 n
S4z S3z Zn1 103.8(6) n
O5z S4z O6z 111.7 n
O5z S4z O4z 111.7 n
O6z S4z O4z 111.7 n
O5z S4z S3z 107.1 n
O6z S4z S3z 107.1 n
O4z S4z S3z 107.1 n
C1 N1 C12 118.5(8) n
C1 N1 Zn2 129.2(7) n
C12 N1 Zn2 112.2(6) n
C10 N2 C11 117.6(8) n
C10 N2 Zn2 127.2(7) n
C11 N2 Zn2 115.1(6) n
C1a N1a C12a 118.1(8) n
C1a N1a Zn2 128.9(7) n
C12a N1a Zn2 112.4(5) n
C10a N2a C11a 118.4(8) n
C10a N2a Zn2 127.6(6) n
C11a N2a Zn2 114.0(6) n
C1b N1b C12b 118.7(8) n
C1b N1b Zn1 129.4(7) n
C12b N1b Zn1 111.7(5) n
C10b N2b C11b 117.5(7) n
C10b N2b Zn1 129.9(6) n
C11b N2b Zn1 112.5(5) n
N1 C1 C2 122.3(10) n
C3 C2 C1 118.1(11) n
C2 C3 C4 122.7(12) n
C3 C4 C12 115.6(11) n
C3 C4 C5 124.9(12) n
C12 C4 C5 119.6(12) n
C6 C5 C4 120.7(11) n
C5 C6 C7 122.5(11) n
C8 C7 C6 125.2(11) n
C8 C7 C11 116.3(10) n
C6 C7 C11 118.5(11) n
C9 C8 C7 121.2(10) n
C8 C9 C10 119.3(10) n
N2 C10 C9 123.1(10) n
N2 C11 C7 122.6(10) n
N2 C11 C12 117.2(8) n
C7 C11 C12 120.2(10) n
N1 C12 C4 122.7(10) n
N1 C12 C11 118.7(8) n
C4 C12 C11 118.5(10) n
N1a C1a C2a 123.1(10) n
C3a C2a C1a 119.6(10) n
C2a C3a C4a 119.4(10) n
C3a C4a C12a 117.6(10) n
C3a C4a C5a 123.8(10) n
C12a C4a C5a 118.6(10) n
C6a C5a C4a 120.9(10) n
C5a C6a C7a 122.0(10) n
C11a C7a C6a 118.8(10) n
C11a C7a C8a 116.3(9) n
C6a C7a C8a 124.9(10) n
C9a C8a C7a 120.3(9) n
C8a C9a C10a 119.3(10) n
N2a C10a C9a 122.6(9) n
N2a C11a C7a 123.0(8) n
N2a C11a C12a 116.3(8) n
C7a C11a C12a 120.6(9) n
N1a C12a C4a 122.2(9) n
N1a C12a C11a 118.8(8) n
C4a C12a C11a 119.0(9) n
N1b C1b C2b 121.7(10) n
C3b C2b C1b 119.3(11) n
C2b C3b C4b 121.2(11) n
C3b C4b C12b 116.9(10) n
C3b C4b C5b 126.3(11) n
C12b C4b C5b 116.7(10) n
C6b C5b C4b 123.2(10) n
C5b C6b C7b 120.8(10) n
C8b C7b C11b 116.7(9) n
C8b C7b C6b 123.9(11) n
C11b C7b C6b 119.4(10) n
C9b C8b C7b 119.9(9) n
C8b C9b C10b 119.4(10) n
N2b C10b C9b 123.1(9) n
N2b C11b C7b 123.4(8) n
N2b C11b C12b 117.3(8) n
C7b C11b C12b 119.3(9) n
N1b C12b C4b 122.1(9) n
N1b C12b C11b 117.3(8) n
C4b C12b C11b 120.6(9) n

loop_
_geom_bond_atom_site_label_1
_geom_bond_atom_site_label_2
_geom_bond_distance
_geom_bond_publ_flag
Zn1 N2b 2.057(7) y
Zn1 N1b 2.076(7) y
Zn1 S1 2.252(2) y
Zn1 S3 2.275(8) y
Zn1 S3x 2.316(7) y
Zn1 S3z 2.320(10) y
Zn1 S3y 2.340(9) y
Zn2 O2w 2.077(6) y
Zn2 O1w 2.102(6) y
Zn2 N2 2.150(7) y
Zn2 N2a 2.162(7) y
Zn2 N1a 2.165(7) y
Zn2 N1 2.210(7) y
S1 S2 2.048(3) y
S2 O3 1.437(6) y
S2 O2 1.451(6) y
S2 O1 1.458(6) y
S3 S4 2.03 y
S4 O5 1.45 y
S4 O6 1.45 y
S4 O4 1.45 y
S3x S4x 2.03 n
S4x O4x 1.45 n
S4x O6x 1.45 n
S4x O5x 1.45 n
S3y S4y 2.03 n
S4y O5y 1.45 n
S4y O6y 1.45 n
S4y O4y 1.45 n
S3z S4z 2.03 n
S4z O5z 1.45 n
S4z O6z 1.45 n
S4z O4z 1.45 n
N1 C1 1.324(11) n
N1 C12 1.353(11) n
N2 C10 1.322(11) n
N2 C11 1.352(11) n
N1a C1a 1.323(10) n
N1a C12a 1.356(10) n
N2a C10a 1.329(11) n
N2a C11a 1.355(10) n
N1b C1b 1.331(12) n
N1b C12b 1.353(10) n
N2b C10b 1.315(11) n
N2b C11b 1.352(10) n
C1 C2 1.399(14) n
C2 C3 1.34(2) n
C3 C4 1.38(2) n
C4 C12 1.408(13) n
C4 C5 1.43(2) n
C5 C6 1.34(2) n
C6 C7 1.41(2) n
C7 C8 1.394(15) n
C7 C11 1.410(13) n
C8 C9 1.323(14) n
C9 C10 1.389(13) n
C11 C12 1.437(13) n
C1a C2a 1.392(14) n
C2a C3a 1.359(14) n
C3a C4a 1.398(14) n
C4a C12a 1.416(12) n
C4a C5a 1.432(14) n
C5a C6a 1.358(14) n
C6a C7a 1.409(14) n
C7a C11a 1.394(12) n
C7a C8a 1.418(14) n
C8a C9a 1.354(14) n
C9a C10a 1.385(13) n
C11a C12a 1.444(12) n
C1b C2b 1.40(2) n
C2b C3b 1.34(2) n
C3b C4b 1.378(15) n
C4b C12b 1.417(12) n
C4b C5b 1.442(14) n
C5b C6b 1.325(14) n
C6b C7b 1.426(14) n
C7b C8b 1.388(14) n
C7b C11b 1.405(12) n
C8b C9b 1.362(14) n
C9b C10b 1.388(13) n
C11b C12b 1.435(11) n

loop_
_geom_torsion_atom_site_label_1
_geom_torsion_atom_site_label_2
_geom_torsion_atom_site_label_3
_geom_torsion_atom_site_label_4
_geom_torsion
_geom_torsion_publ_flag
N2b Zn1 S1 S2 53.1(3) n
N1b Zn1 S1 S2 -46.5(3) n
S3 Zn1 S1 S2 -160.9(2) n
S3x Zn1 S1 S2 -164.8(2) n
S3z Zn1 S1 S2 -167.7(5) n
S3y Zn1 S1 S2 -163.4(3) n
Zn1 S1 S2 O3 60.8(3) n
Zn1 S1 S2 O2 -179.0(3) n
Zn1 S1 S2 O1 -59.8(3) n
N2b Zn1 S3 S4 62.0(7) n
N1b Zn1 S3 S4 145.0(6) n
S1 Zn1 S3 S4 -87.9(6) n
S3x Zn1 S3 S4 -65.(2) n
S3z Zn1 S3 S4 52.(4) n
S3y Zn1 S3 S4 65.(6) n
Zn1 S3 S4 O5 -2.5(11) n
Zn1 S3 S4 O6 -122.5(11) n
Zn1 S3 S4 O4 117.5(11) n
N2b Zn1 S3x S4x 53.3(7) n
N1b Zn1 S3x S4x 141.3(5) n
S1 Zn1 S3x S4x -91.4(5) n
S3 Zn1 S3x S4x 110.(3) n
S3z Zn1 S3x S4x 79.4(17) n
S3y Zn1 S3x S4x 94.1(19) n
Zn1 S3x S4x O4x 144.6(11) n
Zn1 S3x S4x O6x -95.4(11) n
Zn1 S3x S4x O5x 24.6(11) n
N2b Zn1 S3y S4y 73.6(8) n
N1b Zn1 S3y S4y 156.0(7) n
S1 Zn1 S3y S4y -75.3(8) n
S3 Zn1 S3y S4y -104.(6) n
S3x Zn1 S3y S4y -69.3(17) n
S3z Zn1 S3y S4y 50.(10) n
Zn1 S3y S4y O5y 33.9(9) n
Zn1 S3y S4y O6y -86.1(9) n
Zn1 S3y S4y O4y 153.9(9) n
N2b Zn1 S3z S4z 77.7(10) n
N1b Zn1 S3z S4z 160.1(9) n
S1 Zn1 S3z S4z -68.5(11) n
S3 Zn1 S3z S4z -112.(4) n
S3x Zn1 S3z S4z -78.9(17) n
S3y Zn1 S3z S4z -125.(11) n
Zn1 S3z S4z O5z -153.9(15) n
Zn1 S3z S4z O6z 86.2(15) n
Zn1 S3z S4z O4z -33.8(15) n
O2w Zn2 N1 C1 -155.0(11) n
O1w Zn2 N1 C1 -83.8(8) n
N2 Zn2 N1 C1 179.7(8) n
N2a Zn2 N1 C1 8.2(8) n
N1a Zn2 N1 C1 85.0(8) n
O2w Zn2 N1 C12 26.6(14) n
O1w Zn2 N1 C12 97.8(6) n
N2 Zn2 N1 C12 1.3(5) n
N2a Zn2 N1 C12 -170.3(6) n
N1a Zn2 N1 C12 -93.5(6) n
O2w Zn2 N2 C10 7.0(7) n
O1w Zn2 N2 C10 94.6(7) n
N2a Zn2 N2 C10 -129.1(13) n
N1a Zn2 N2 C10 -92.4(7) n
N1 Zn2 N2 C10 -178.5(7) n
O2w Zn2 N2 C11 -176.1(6) n
O1w Zn2 N2 C11 -88.5(6) n
N2a Zn2 N2 C11 47.8(16) n
N1a Zn2 N2 C11 84.5(6) n
N1 Zn2 N2 C11 -1.6(5) n
O2w Zn2 N1a C1a -84.8(8) n
O1w Zn2 N1a C1a 152.6(11) n
N2 Zn2 N1a C1a 7.5(8) n
N2a Zn2 N1a C1a -179.3(8) n
N1 Zn2 N1a C1a 84.0(8) n
O2w Zn2 N1a C12a 104.6(5) n
O1w Zn2 N1a C12a -18.0(15) n
N2 Zn2 N1a C12a -163.1(6) n
N2a Zn2 N1a C12a 10.0(5) n
N1 Zn2 N1a C12a -86.7(6) n
O2w Zn2 N2a C10a 75.8(7) n
O1w Zn2 N2a C10a -11.8(7) n
N2 Zn2 N2a C10a -148.5(13) n
N1a Zn2 N2a C10a 173.8(8) n
N1 Zn2 N2a C10a -100.5(7) n
O2w Zn2 N2a C11a -107.0(5) n
O1w Zn2 N2a C11a 165.4(5) n
N2 Zn2 N2a C11a 28.8(16) n
N1a Zn2 N2a C11a -8.9(5) n
N1 Zn2 N2a C11a 76.7(6) n
N2b Zn1 N1b C1b -179.4(8) n
S1 Zn1 N1b C1b -54.9(8) n
S3 Zn1 N1b C1b 68.0(8) n
S3x Zn1 N1b C1b 62.9(8) n
S3z Zn1 N1b C1b 77.1(10) n
S3y Zn1 N1b C1b 72.7(9) n
N2b Zn1 N1b C12b 5.9(5) n
S1 Zn1 N1b C12b 130.4(5) n
S3 Zn1 N1b C12b -106.7(6) n
S3x Zn1 N1b C12b -111.8(6) n
S3z Zn1 N1b C12b -97.6(8) n
S3y Zn1 N1b C12b -102.1(7) n
N1b Zn1 N2b C10b 177.6(7) n
S1 Zn1 N2b C10b 57.8(8) n
S3 Zn1 N2b C10b -88.3(8) n
S3x Zn1 N2b C10b -79.5(8) n
S3z Zn1 N2b C10b -86.6(8) n
S3y Zn1 N2b C10b -88.5(8) n
N1b Zn1 N2b C11b -4.3(5) n
S1 Zn1 N2b C11b -124.0(5) n
S3 Zn1 N2b C11b 89.8(6) n
S3x Zn1 N2b C11b 98.7(6) n
S3z Zn1 N2b C11b 91.5(6) n
S3y Zn1 N2b C11b 89.6(6) n
C12 N1 C1 C2 -0.6(15) n
Zn2 N1 C1 C2 -179.0(8) n
N1 C1 C2 C3 0.9(18) n
C1 C2 C3 C4 -0.(2) n
C2 C3 C4 C12 -0.4(18) n
C2 C3 C4 C5 -179.2(12) n
C3 C4 C5 C6 179.9(12) n
C12 C4 C5 C6 1.1(17) n
C4 C5 C6 C7 -0.9(19) n
C5 C6 C7 C8 179.5(11) n
C5 C6 C7 C11 0.7(16) n
C6 C7 C8 C9 -178.6(10) n
C11 C7 C8 C9 0.3(15) n
C7 C8 C9 C10 -0.7(16) n
C11 N2 C10 C9 1.4(12) n
Zn2 N2 C10 C9 178.3(7) n
C8 C9 C10 N2 -0.1(15) n
C10 N2 C11 C7 -1.9(12) n
Zn2 N2 C11 C7 -179.1(6) n
C10 N2 C11 C12 178.9(7) n
Zn2 N2 C11 C12 1.6(9) n
C8 C7 C11 N2 1.1(13) n
C6 C7 C11 N2 -179.9(8) n
C8 C7 C11 C12 -179.7(8) n
C6 C7 C11 C12 -0.7(13) n
C1 N1 C12 C4 -0.2(13) n
Zn2 N1 C12 C4 178.4(7) n
C1 N1 C12 C11 -179.5(8) n
Zn2 N1 C12 C11 -0.9(9) n
C3 C4 C12 N1 0.7(14) n
C5 C4 C12 N1 179.6(9) n
C3 C4 C12 C11 180.0(9) n
C5 C4 C12 C11 -1.1(14) n
N2 C11 C12 N1 -0.5(11) n
C7 C11 C12 N1 -179.7(8) n
N2 C11 C12 C4 -179.8(8) n
C7 C11 C12 C4 1.0(12) n
C12a N1a C1a C2a 0.1(13) n
Zn2 N1a C1a C2a -170.1(7) n
N1a C1a C2a C3a 0.4(16) n
C1a C2a C3a C4a -0.5(16) n
C2a C3a C4a C12a 0.1(14) n
C2a C3a C4a C5a -178.9(9) n
C3a C4a C5a C6a 176.4(10) n
C12a C4a C5a C6a -2.6(14) n
C4a C5a C6a C7a 1.3(15) n
C5a C6a C7a C11a 1.6(14) n
C5a C6a C7a C8a -177.5(9) n
C11a C7a C8a C9a 0.9(14) n
C6a C7a C8a C9a -180.0(9) n
C7a C8a C9a C10a 1.3(15) n
C11a N2a C10a C9a -0.9(13) n
Zn2 N2a C10a C9a 176.3(7) n
C8a C9a C10a N2a -1.4(15) n
C10a N2a C11a C7a 3.2(12) n
Zn2 N2a C11a C7a -174.3(6) n
C10a N2a C11a C12a -175.9(7) n
Zn2 N2a C11a C12a 6.5(9) n
C6a C7a C11a N2a 177.6(8) n
C8a C7a C11a N2a -3.2(12) n
C6a C7a C11a C12a -3.3(12) n
C8a C7a C11a C12a 175.9(8) n
C1a N1a C12a C4a -0.5(12) n
Zn2 N1a C12a C4a 171.2(6) n
C1a N1a C12a C11a 178.0(8) n
Zn2 N1a C12a C11a -10.2(9) n
C3a C4a C12a N1a 0.4(12) n
C5a C4a C12a N1a 179.5(8) n
C3a C4a C12a C11a -178.1(8) n
C5a C4a C12a C11a 0.9(12) n
N2a C11a C12a N1a 2.6(11) n
C7a C11a C12a N1a -176.6(7) n
N2a C11a C12a C4a -178.8(7) n
C7a C11a C12a C4a 2.0(12) n
C12b N1b C1b C2b 1.8(13) n
Zn1 N1b C1b C2b -172.7(7) n
N1b C1b C2b C3b -1.5(17) n
C1b C2b C3b C4b 0.6(18) n
C2b C3b C4b C12b 0.0(15) n
C2b C3b C4b C5b -177.4(10) n
C3b C4b C5b C6b 176.0(10) n
C12b C4b C5b C6b -1.5(14) n
C4b C5b C6b C7b 2.9(15) n
C5b C6b C7b C8b 178.6(9) n
C5b C6b C7b C11b -1.5(14) n
C11b C7b C8b C9b 0.5(13) n
C6b C7b C8b C9b -179.7(9) n
C7b C8b C9b C10b 0.8(15) n
C11b N2b C10b C9b 1.0(12) n
Zn1 N2b C10b C9b 179.0(7) n
C8b C9b C10b N2b -1.6(15) n
C10b N2b C11b C7b 0.4(11) n
Zn1 N2b C11b C7b -178.0(6) n
C10b N2b C11b C12b -179.5(7) n
Zn1 N2b C11b C12b 2.1(8) n
C8b C7b C11b N2b -1.1(12) n
C6b C7b C11b N2b 179.0(7) n
C8b C7b C11b C12b 178.8(8) n
C6b C7b C11b C12b -1.1(11) n
C1b N1b C12b C4b -1.1(12) n
Zn1 N1b C12b C4b 174.2(6) n
C1b N1b C12b C11b 178.0(7) n
Zn1 N1b C12b C11b -6.6(8) n
C3b C4b C12b N1b 0.2(12) n
C5b C4b C12b N1b 177.9(7) n
C3b C4b C12b C11b -178.9(8) n
C5b C4b C12b C11b -1.2(11) n
N2b C11b C12b N1b 3.2(10) n
C7b C11b C12b N1b -176.7(7) n
N2b C11b C12b C4b -177.7(7) n
C7b C11b C12b C4b 2.4(11) n
